data_4335886
loop_
_publ_author_name
'Matteo Atzori'
'Samia Benmansour'
'Guillermo M\'inguez Espallargas'
'Miguel Clemente-Le\'on'
'Alexandre Abherv\'e'
'Patricia G\'omez-Claramunt'
'Eugenio Coronado'
'Flavia Artizzu'
'Elisa Sessini'
'Paola Deplano'
'Angela Serpe'
'Maria Laura Mercuri'
'Carlos J. G\'omez Garc\'ia'

_publ_section_title
;
 A Family of Layered Chiral Porous Magnets Exhibiting Tunable Ordering
 Temperatures
;
_journal_name_full 'Inorganic Chemistry'
_journal_page_first 10031
_journal_page_last 10040
_journal_paper_doi 10.1021/ic4013284
_journal_volume 52
_journal_year 2013
_chemical_formula_sum 'C34 H36 Cl6 Cr Mn N O12'
_chemical_formula_weight 970.28
_chemical_name_systematic
;
 ?
;
_space_group_IT_number 15
_symmetry_cell_setting monoclinic
_symmetry_space_group_name_Hall '-C 2yc'
_symmetry_space_group_name_H-M 'C 1 2/c 1'
_atom_sites_solution_primary direct
_atom_sites_solution_secondary difmap
_audit_creation_method SHELXL-97
_cell_angle_alpha 90.000(5)
_cell_angle_beta 101.476(5)
_cell_angle_gamma 90.000(5)
_cell_formula_units_Z 4
_cell_length_a 13.776(5)
_cell_length_b 23.339(5)
_cell_length_c 16.833(5)
_cell_measurement_reflns_used 1580
_cell_measurement_temperature 120(2)
_cell_measurement_theta_max 32.4535
_cell_measurement_theta_min 3.0058
_cell_volume 5304(3)
_computing_structure_refinement 'SHELXL-97 (Sheldrick, 1997)'
_diffrn_ambient_temperature 120(2)
_diffrn_detector_area_resol_mean 16.0267
_diffrn_measured_fraction_theta_full 0.988
_diffrn_measured_fraction_theta_max 0.988
_diffrn_measurement_device_type 'Xcalibur, Sapphire3, Gemini'
_diffrn_measurement_method '\w scans'
_diffrn_radiation_monochromator graphite
_diffrn_radiation_source 'Enhance (Mo) x-ray Source'
_diffrn_radiation_wavelength 0.71073
_diffrn_reflns_av_R_equivalents 0.0000
_diffrn_reflns_av_sigmaI/netI 0.1985
_diffrn_reflns_limit_h_max 16
_diffrn_reflns_limit_h_min -16
_diffrn_reflns_limit_k_max 27
_diffrn_reflns_limit_k_min -27
_diffrn_reflns_limit_l_max 20
_diffrn_reflns_limit_l_min -20
_diffrn_reflns_number 11965
_diffrn_reflns_theta_full 25.13
_diffrn_reflns_theta_max 25.13
_diffrn_reflns_theta_min 3.02
_exptl_absorpt_coefficient_mu 0.791
_exptl_absorpt_correction_T_max 0.9767
_exptl_absorpt_correction_T_min 0.9322
_exptl_absorpt_correction_type multi-scan
_exptl_absorpt_process_details
;
CrysAlisPro, Oxford Diffraction Ltd.,
Version 1.171.33.66 (release 28-04-2010 CrysAlis171 .NET)
(compiled Apr 28 2010,14:27:37)
empirical absorption correction using spherical harmonics,
 implemented in SCALE3 ABSPACK scaling algorithm.
;
_exptl_crystal_colour brown
_exptl_crystal_density_diffrn 1.215
_exptl_crystal_description prism
_exptl_crystal_F_000 1976
_exptl_crystal_size_max 0.09
_exptl_crystal_size_mid 0.06
_exptl_crystal_size_min 0.03
_refine_diff_density_max 2.092
_refine_diff_density_min -0.780
_refine_diff_density_rms 0.242
_refine_ls_extinction_method none
_refine_ls_goodness_of_fit_ref 1.302
_refine_ls_matrix_type full
_refine_ls_number_parameters 164
_refine_ls_number_reflns 11965
_refine_ls_number_restraints 31
_refine_ls_restrained_S_all 1.309
_refine_ls_R_factor_all 0.2755
_refine_ls_R_factor_gt 0.1584
_refine_ls_shift/su_max 0.000
_refine_ls_shift/su_mean 0.000
_refine_ls_structure_factor_coef Fsqd
_refine_ls_weighting_details 'calc w=1/[\s^2^(Fo^2^)+(0.2000P)^2^+0.0000P] where P=(Fo^2^+2Fc^2^)/3'
_refine_ls_weighting_scheme calc
_refine_ls_wR_factor_gt 0.4282
_refine_ls_wR_factor_ref 0.4721
_reflns_number_gt 4553
_reflns_number_total 11965
_reflns_threshold_expression >2sigma(I)
_cod_data_source_file ic4013284_si_004.cif
_cod_data_source_block shelxl
_cod_database_code 4335886

loop_
_symmetry_equiv_pos_as_xyz
'x, y, z'
'-x, y, -z+1/2'
'x+1/2, y+1/2, z'
'-x+1/2, y+1/2, -z+1/2'
'-x, -y, -z'
'x, -y, z-1/2'
'-x+1/2, -y+1/2, -z'
'x+1/2, -y+1/2, z-1/2'

loop_
_atom_site_label
_atom_site_type_symbol
_atom_site_fract_x
_atom_site_fract_y
_atom_site_fract_z
_atom_site_U_iso_or_equiv
_atom_site_adp_type
_atom_site_occupancy
_atom_site_symmetry_multiplicity
_atom_site_calc_flag
_atom_site_refinement_flags
_atom_site_disorder_assembly
_atom_site_disorder_group
Mn1 Mn 1.5000 0.43425(12) 0.7500 0.0526(8) Uani 0.50 2 d SP . 1
Cr1 Cr 1.5000 0.43425(12) 0.7500 0.0526(8) Uani 0.50 2 d SP . 1
Mn2 Mn 2.0000 0.27141(11) 0.7500 0.0439(7) Uani 0.50 2 d SP . 2
Cr2 Cr 2.0000 0.27141(11) 0.7500 0.0439(7) Uani 0.50 2 d SP . 2
Cl1 Cl 1.7344(3) 0.2874(2) 0.9135(3) 0.1012(18) Uani 1 1 d . . .
C1 C 1.7489(9) 0.3230(5) 0.8243(7) 0.053(3) Uiso 1 1 d . . .
C2 C 1.6759(10) 0.3620(6) 0.7921(7) 0.054(3) Uiso 1 1 d . . .
O2 O 1.5970(7) 0.3717(4) 0.8166(5) 0.065(3) Uiso 1 1 d . . .
O3 O 1.6132(6) 0.4260(4) 0.6822(5) 0.054(2) Uiso 1 1 d . . .
C3 C 1.6837(9) 0.3931(6) 0.7117(7) 0.049(3) Uiso 1 1 d . . .
Cl4 Cl 1.7814(3) 0.42135(14) 0.59447(17) 0.0567(10) Uani 1 1 d . . .
C4 C 1.7666(8) 0.3822(4) 0.6783(6) 0.037(3) Uiso 1 1 d . . .
O5 O 1.9131(5) 0.3312(3) 0.6854(4) 0.041(2) Uiso 1 1 d . . .
C5 C 1.8384(8) 0.3441(5) 0.7135(6) 0.038(3) Uiso 1 1 d . . .
O6 O 1.8961(6) 0.2773(3) 0.8159(5) 0.045(2) Uiso 1 1 d . . .
C6 C 1.8247(8) 0.3129(5) 0.7870(6) 0.039(3) Uiso 1 1 d . . .
Cl11 Cl 1.6809(2) 0.60443(16) 0.8999(2) 0.0697(11) Uani 1 1 d . . .
C11 C 1.5841(9) 0.6049(6) 0.8180(7) 0.052(3) Uiso 1 1 d . . .
O12 O 1.5707(7) 0.5061(4) 0.8131(5) 0.062(2) Uiso 1 1 d . . .
C12 C 1.5438(8) 0.5533(5) 0.7866(7) 0.043(3) Uiso 1 1 d . . .
O13 O 1.5727(6) 0.7048(3) 0.8136(4) 0.049(2) Uiso 1 1 d . . .
C13 C 1.5419(8) 0.6548(5) 0.7883(7) 0.041(3) Uiso 1 1 d . . .
N20 N 1.5764(11) 0.2328(6) 0.5564(8) 0.053(5) Uiso 0.50 1 d PD . .
C21 C 1.5517(15) 0.2358(9) 0.6399(9) 0.045(6) Uiso 0.50 1 d PD . .
C22 C 1.6067(16) 0.1941(10) 0.7042(10) 0.070 Uiso 0.50 1 d PD . .
C23 C 1.5618(15) 0.1974(10) 0.7803(10) 0.070 Uiso 0.50 1 d PD . .
C24 C 1.6269(18) 0.1641(11) 0.8494(10) 0.070 Uiso 0.50 1 d PD . .
C31 C 1.5704(15) 0.1703(7) 0.5281(14) 0.053(7) Uiso 0.50 1 d PD . .
C32A C 1.536(2) 0.1072(11) 0.5390(18) 0.070 Uiso 0.25 1 d PD A 1
C32B C 1.4629(16) 0.1496(9) 0.508(3) 0.070 Uiso 0.25 1 d PD A 2
C33 C 1.4611(15) 0.0907(8) 0.4640(12) 0.070 Uiso 0.50 1 d PD . .
C34 C 1.3726(15) 0.0575(9) 0.4869(15) 0.070 Uiso 0.50 1 d PD A .
C41 C 1.5077(16) 0.2761(8) 0.5033(14) 0.053(7) Uiso 0.50 1 d PD . .
C42A C 1.445(4) 0.3191(11) 0.4414(14) 0.070 Uiso 0.25 1 d PD A 1
C42B C 1.524(2) 0.3407(9) 0.520(3) 0.070 Uiso 0.25 1 d PD A 2
C43 C 1.4299(17) 0.3737(7) 0.4834(14) 0.070 Uiso 0.50 1 d PD . .
C44A C 1.397(4) 0.4245(11) 0.427(2) 0.070 Uiso 0.25 1 d PD A 1
C44B C 1.447(3) 0.4376(8) 0.483(3) 0.070 Uiso 0.25 1 d PD A 2
C51 C 1.6863(12) 0.2447(10) 0.5619(11) 0.053(7) Uiso 0.50 1 d PD . .
C52 C 1.7216(13) 0.2473(14) 0.4804(11) 0.070 Uiso 0.50 1 d PD . .
C53 C 1.8279(13) 0.2706(11) 0.4951(12) 0.070 Uiso 0.50 1 d PD . .
C54 C 1.8705(17) 0.2611(12) 0.4179(15) 0.070 Uiso 0.50 1 d PD . .

loop_
_atom_site_aniso_label
_atom_site_aniso_U_11
_atom_site_aniso_U_22
_atom_site_aniso_U_33
_atom_site_aniso_U_23
_atom_site_aniso_U_13
_atom_site_aniso_U_12
Mn1 0.0332(16) 0.0504(19) 0.070(2) 0.000 0.0003(15) 0.000
Cr1 0.0332(16) 0.0504(19) 0.070(2) 0.000 0.0003(15) 0.000
Mn2 0.0454(18) 0.0493(19) 0.0342(14) 0.000 0.0010(15) 0.000
Cr2 0.0454(18) 0.0493(19) 0.0342(14) 0.000 0.0010(15) 0.000
Cl1 0.081(3) 0.134(4) 0.103(3) 0.090(3) 0.052(3) 0.037(3)
Cl4 0.085(3) 0.0507(19) 0.0354(17) 0.0120(14) 0.0134(17) -0.0038(17)
Cl11 0.060(2) 0.072(2) 0.060(2) 0.004(2) -0.0302(16) -0.007(2)

loop_
_atom_type_symbol
_atom_type_description
_atom_type_scat_dispersion_real
_atom_type_scat_dispersion_imag
_atom_type_scat_source
C C 0.0033 0.0016 'International Tables Vol C Tables 4.2.6.8 and 6.1.1.4'
H H 0.0000 0.0000 'International Tables Vol C Tables 4.2.6.8 and 6.1.1.4'
N N 0.0061 0.0033 'International Tables Vol C Tables 4.2.6.8 and 6.1.1.4'
O O 0.0106 0.0060 'International Tables Vol C Tables 4.2.6.8 and 6.1.1.4'
Cl Cl 0.1484 0.1585 'International Tables Vol C Tables 4.2.6.8 and 6.1.1.4'
Cr Cr 0.3209 0.6236 'International Tables Vol C Tables 4.2.6.8 and 6.1.1.4'
Mn Mn 0.3368 0.7283 'International Tables Vol C Tables 4.2.6.8 and 6.1.1.4'

loop_
_geom_angle_atom_site_label_1
_geom_angle_atom_site_label_2
_geom_angle_atom_site_label_3
_geom_angle
_geom_angle_site_symmetry_1
_geom_angle_site_symmetry_3
O3 Mn1 O3 169.6(5) . 2_856
O3 Mn1 O12 91.6(3) . .
O3 Mn1 O12 96.6(3) 2_856 .
O3 Mn1 O12 96.6(3) . 2_856
O3 Mn1 O12 91.6(3) 2_856 2_856
O12 Mn1 O12 75.2(5) . 2_856
O3 Mn1 O2 96.1(3) . 2_856
O3 Mn1 O2 76.7(3) 2_856 2_856
O12 Mn1 O2 168.8(3) . 2_856
O12 Mn1 O2 95.8(3) 2_856 2_856
O3 Mn1 O2 76.7(3) . .
O3 Mn1 O2 96.1(3) 2_856 .
O12 Mn1 O2 95.8(3) . .
O12 Mn1 O2 168.8(4) 2_856 .
O2 Mn1 O2 93.9(5) 2_856 .
O6 Mn2 O6 172.1(4) 2_956 .
O6 Mn2 O5 80.6(3) 2_956 2_956
O6 Mn2 O5 93.9(3) . 2_956
O6 Mn2 O5 93.9(3) 2_956 .
O6 Mn2 O5 80.6(3) . .
O5 Mn2 O5 92.2(4) 2_956 .
O6 Mn2 O13 95.4(3) 2_956 4_846
O6 Mn2 O13 90.7(3) . 4_846
O5 Mn2 O13 172.9(3) 2_956 4_846
O5 Mn2 O13 93.9(3) . 4_846
O6 Mn2 O13 90.7(3) 2_956 3_545
O6 Mn2 O13 95.4(3) . 3_545
O5 Mn2 O13 93.9(3) 2_956 3_545
O5 Mn2 O13 172.9(3) . 3_545
O13 Mn2 O13 80.3(5) 4_846 3_545
C6 C1 C2 120.3(11) . .
C6 C1 Cl1 123.1(10) . .
C2 C1 Cl1 116.6(10) . .
O2 C2 C1 126.7(12) . .
O2 C2 C3 114.5(11) . .
C1 C2 C3 118.5(12) . .
C2 O2 Mn1 116.2(8) . .
C3 O3 Mn1 115.9(7) . .
O3 C3 C4 125.6(11) . .
O3 C3 C2 116.4(11) . .
C4 C3 C2 118.0(11) . .
C3 C4 C5 121.5(10) . .
C3 C4 Cl4 118.3(8) . .
C5 C4 Cl4 120.1(8) . .
C5 O5 Mn2 114.1(7) . .
O5 C5 C4 124.7(10) . .
O5 C5 C6 116.7(10) . .
C4 C5 C6 118.5(10) . .
C6 O6 Mn2 114.2(7) . .
O6 C6 C1 122.5(10) . .
O6 C6 C5 114.4(10) . .
C1 C6 C5 123.0(11) . .
C13 C11 C12 119.8(11) . .
C13 C11 Cl11 120.7(10) . .
C12 C11 Cl11 119.3(9) . .
C12 O12 Mn1 117.2(8) . .
O12 C12 C11 125.2(11) . .
O12 C12 C12 115.1(7) . 2_856
C11 C12 C12 119.6(7) . 2_856
C13 O13 Cr2 115.1(7) . 3_455
C13 O13 Mn2 115.1(7) . 3_455
Cr2 O13 Mn2 0.0 3_455 3_455
O13 C13 C11 124.8(11) . .
O13 C13 C13 114.7(6) . 2_856
C11 C13 C13 120.1(7) . 2_856
C54 N20 C21 80.6(19) 7_856 .
C54 N20 C51 29.3(19) 7_856 .
C21 N20 C51 109.9(13) . .
C54 N20 C31 109(3) 7_856 .
C21 N20 C31 108.9(15) . .
C51 N20 C31 100.5(14) . .
C54 N20 C41 127(3) 7_856 .
C21 N20 C41 106.4(14) . .
C51 N20 C41 113.8(16) . .
C31 N20 C41 117.1(15) . .
C54 N20 C53 64.0(17) 7_856 7_856
C21 N20 C53 143.9(15) . 7_856
C51 N20 C53 35.5(11) . 7_856
C31 N20 C53 78.3(13) . 7_856
C41 N20 C53 100.5(15) . 7_856
N20 C21 C22 117.1(13) . .
N20 C21 C54 29.2(11) . 7_856
C22 C21 C54 99.4(16) . 7_856
C23 C22 C21 109.4(9) . .
C22 C23 C24 109.7(9) . .
C22 C23 C23 91.2(14) . 2_856
C24 C23 C23 140.7(14) . 2_856
C32B C31 N20 111.1(14) . .
C32B C31 C32A 55.3(18) . .
N20 C31 C32A 149(2) . .
C32B C31 C54 131.5(14) . 7_856
N20 C31 C54 22.5(10) . 7_856
C32A C31 C54 145.9(18) . 7_856
C32B C31 C53 147(2) . 7_856
N20 C31 C53 54.8(11) . 7_856
C32A C31 C53 152.0(19) . 7_856
C54 C31 C53 45.3(6) 7_856 7_856
C33 C32A C31 108.3(9) . .
C31 C32B C33 107.9(9) . .
C32A C33 C34 111.2(10) . .
C32A C33 C32B 55.8(18) . .
C34 C33 C32B 105.1(9) . .
C42B C41 N20 119.0(17) . .
C42B C41 C42A 62.6(16) . .
N20 C41 C42A 173(2) . .
C43 C42A C41 109.9(10) . .
C43 C42B C41 109.9(10) . .
C42A C43 C44B 143(3) . .
C42A C43 C42B 65.0(17) . .
C44B C43 C42B 112.2(10) . .
C42A C43 C44A 115.0(10) . .
C44B C43 C44A 42(2) . .
C42B C43 C44A 140(3) . .
C54 C51 C53 106(2) 7_856 7_856
C54 C51 N20 24.6(18) 7_856 .
C53 C51 N20 82.8(17) 7_856 .
C54 C51 C52 141(2) 7_856 .
C53 C51 C52 37.2(15) 7_856 .
N20 C51 C52 116.0(13) . .
C54 C51 C52 175(3) 7_856 7_856
C53 C51 C52 68.6(15) 7_856 7_856
N20 C51 C52 150.3(18) . 7_856
C52 C51 C52 34.4(13) . 7_856
C52 C52 C53 109(3) 7_856 7_856
C52 C52 C53 36.3(18) 7_856 .
C53 C52 C53 145(2) 7_856 .
C52 C52 C51 75.1(19) 7_856 .
C53 C52 C51 39.3(17) 7_856 .
C53 C52 C51 109.3(9) . .
C52 C52 C51 70.5(16) 7_856 7_856
C53 C52 C51 161(4) 7_856 7_856
C53 C52 C51 37.6(10) . 7_856
C51 C52 C51 145.6(13) . 7_856
C52 C53 C51 104(3) 7_856 7_856
C52 C53 C52 35(2) 7_856 .
C51 C53 C52 73.9(15) 7_856 .
C52 C53 C54 136(3) 7_856 .
C51 C53 C54 35.0(13) 7_856 .
C52 C53 C54 108.9(9) . .
C52 C53 N20 151(3) 7_856 7_856
C51 C53 N20 61.7(13) 7_856 7_856
C52 C53 N20 134.9(13) . 7_856
C54 C53 N20 27.2(11) . 7_856
C52 C53 C31 160(3) 7_856 7_856
C51 C53 C31 93.9(18) 7_856 7_856
C52 C53 C31 150(2) . 7_856
C54 C53 C31 63.2(12) . 7_856
N20 C53 C31 46.8(6) 7_856 7_856
N20 C54 C51 126(3) 7_856 7_856
N20 C54 C53 89(2) 7_856 .
C51 C54 C53 38.7(18) 7_856 .
N20 C54 C21 70.2(16) 7_856 7_856
C51 C54 C21 163(3) 7_856 7_856
C53 C54 C21 157.8(19) . 7_856
N20 C54 C31 48(2) 7_856 7_856
C51 C54 C31 105(2) 7_856 7_856
C53 C54 C31 71.4(12) . 7_856
C21 C54 C31 88.7(14) 7_856 7_856

loop_
_geom_bond_atom_site_label_1
_geom_bond_atom_site_label_2
_geom_bond_distance
_geom_bond_site_symmetry_2
Mn1 O3 2.115(8) .
Mn1 O3 2.115(8) 2_856
Mn1 O12 2.116(9) .
Mn1 O12 2.116(9) 2_856
Mn1 O2 2.140(9) 2_856
Mn1 O2 2.140(9) .
Mn2 O6 1.982(8) 2_956
Mn2 O6 1.982(8) .
Mn2 O5 2.011(7) 2_956
Mn2 O5 2.011(7) .
Mn2 O13 2.034(8) 4_846
Mn2 O13 2.034(8) 3_545
Cl1 C1 1.761(13) .
C1 C6 1.342(15) .
C1 C2 1.384(17) .
C2 O2 1.258(14) .
C2 C3 1.558(16) .
O3 C3 1.261(14) .
C3 C4 1.392(15) .
Cl4 C4 1.728(11) .
C4 C5 1.374(14) .
O5 C5 1.252(12) .
C5 C6 1.481(14) .
O6 C6 1.305(12) .
Cl11 C11 1.716(12) .
C11 C13 1.353(15) .
C11 C12 1.387(16) .
O12 C12 1.218(13) .
C12 C12 1.54(2) 2_856
O13 C13 1.285(13) .
O13 Cr2 2.034(8) 3_455
O13 Mn2 2.034(8) 3_455
C13 C13 1.55(2) 2_856
N20 C54 0.78(3) 7_856
N20 C21 1.512(9) .
N20 C51 1.524(9) .
N20 C31 1.532(9) .
N20 C41 1.543(9) .
N20 C53 1.72(3) 7_856
C21 C22 1.539(9) .
C21 C54 1.59(2) 7_856
C22 C23 1.530(10) .
C23 C24 1.532(9) .
C23 C23 1.80(4) 2_856
C31 C32B 1.531(10) .
C31 C32A 1.567(10) .
C31 C54 1.94(3) 7_856
C31 C53 2.06(2) 7_856
C32A C33 1.515(10) .
C32B C33 1.557(10) .
C33 C34 1.555(10) .
C41 C42B 1.541(10) .
C41 C42A 1.577(10) .
C42A C43 1.490(10) .
C42B C43 1.526(10) .
C43 C44B 1.513(10) .
C43 C44A 1.527(10) .
C51 C54 0.92(2) 7_856
C51 C53 1.01(3) 7_856
C51 C52 1.544(10) .
C51 C52 1.58(2) 7_856
C52 C52 0.93(3) 7_856
C52 C53 0.96(3) 7_856
C52 C53 1.535(10) .
C52 C51 1.58(2) 7_856
C53 C52 0.96(3) 7_856
C53 C51 1.01(3) 7_856
C53 C54 1.544(10) .
C53 N20 1.72(3) 7_856
C53 C31 2.06(2) 7_856
C54 N20 0.78(3) 7_856
C54 C51 0.92(2) 7_856
C54 C21 1.59(2) 7_856
C54 C31 1.94(3) 7_856

loop_
_cell_oxdiff_twin_id
_cell_oxdiff_twin_matrix_11
_cell_oxdiff_twin_matrix_12
_cell_oxdiff_twin_matrix_13
_cell_oxdiff_twin_matrix_21
_cell_oxdiff_twin_matrix_22
_cell_oxdiff_twin_matrix_23
_cell_oxdiff_twin_matrix_31
_cell_oxdiff_twin_matrix_32
_cell_oxdiff_twin_matrix_33
1 1.0000 0.0000 0.0000 0.0000 1.0000 0.0000 0.0000 0.0000 1.0000
2 0.5014 0.5127 -0.0029 1.4597 -0.5013 0.0001 -0.3636 -0.1256 -0.9988
